data_7129390
loop_
_publ_author_name
'Hua, Lina'
'Chen, Huaixi'
'Han, Shiguo'
'Xu, Haojie'
'Lu, Lei'
'Tang, Liwei'
'Wang, Beibei'
'Luo, Junhua'
'Sun, Zhihua'

_publ_section_title
;
 2D Hybrid perovskite incorporating cage-confined secondary ammonium
 cations toward effective photodetection
;
_journal_name_full 'Chemical Communications'
_journal_paper_doi 10.1039/D1CC05705G
_journal_year 2022
_chemical_formula_moiety '2(Br3.5 Pb), 2(C4 H12 N), C2 H8 N'
_chemical_formula_sum 'C10 H32 Br7 N3 Pb2'
_chemical_formula_weight 1168.13
_space_group_crystal_system tetragonal
_space_group_IT_number 139
_space_group_name_Hall '-I 4 2'
_space_group_name_H-M_alt 'I 4/m m m'
_atom_sites_solution_hydrogens geom
_atom_sites_solution_primary iterative
_audit_creation_date 2021-09-25
_audit_creation_method
;
Olex2 1.2
(compiled 2018.05.29 svn.r3508 for OlexSys, GUI svn.r5506)
;
_audit_update_record
;
2021-09-25 deposited with the CCDC.	2021-12-02 downloaded from the CCDC.
;
_cell_angle_alpha 90
_cell_angle_beta 90
_cell_angle_gamma 90
_cell_formula_units_Z 2
_cell_length_a 5.9841(2)
_cell_length_b 5.9841(2)
_cell_length_c 39.049(3)
_cell_measurement_reflns_used 3086
_cell_measurement_temperature 330(2)
_cell_measurement_theta_max 26.63
_cell_measurement_theta_min 3.13
_cell_volume 1398.32(13)
_computing_cell_refinement 'SAINT V8.38A (?, 2016)'
_computing_data_reduction 'SAINT V8.38A (?, 2016)'
_computing_molecular_graphics 'Olex2 (Dolomanov et al., 2009)'
_computing_publication_material 'Olex2 (Dolomanov et al., 2009)'
_computing_structure_refinement 'ShelXL (Sheldrick, 2015)'
_computing_structure_solution 'olex2.solve (Bourhis et al., 2015)'
_diffrn_ambient_temperature 329.99
_diffrn_measured_fraction_theta_full 0.986
_diffrn_measured_fraction_theta_max 0.986
_diffrn_measurement_device_type 'Bruker APEX-II CCD'
_diffrn_measurement_method '\f and \w scans'
_diffrn_radiation_type MoK\a
_diffrn_radiation_wavelength 0.71073
_diffrn_reflns_av_R_equivalents 0.0490
_diffrn_reflns_av_unetI/netI 0.0328
_diffrn_reflns_Laue_measured_fraction_full 0.986
_diffrn_reflns_Laue_measured_fraction_max 0.986
_diffrn_reflns_limit_h_max 7
_diffrn_reflns_limit_h_min -6
_diffrn_reflns_limit_k_max 7
_diffrn_reflns_limit_k_min -7
_diffrn_reflns_limit_l_max 46
_diffrn_reflns_limit_l_min -50
_diffrn_reflns_number 5590
_diffrn_reflns_point_group_measured_fraction_full 0.986
_diffrn_reflns_point_group_measured_fraction_max 0.986
_diffrn_reflns_theta_full 25.242
_diffrn_reflns_theta_max 27.572
_diffrn_reflns_theta_min 3.130
_exptl_absorpt_coefficient_mu 22.025
_exptl_absorpt_correction_T_max 0.0949
_exptl_absorpt_correction_T_min 0.0272
_exptl_absorpt_correction_type none
_exptl_absorpt_process_details
;
SADABS-2016/2 (Bruker,2016/2) was used for absorption correction.
wR2(int) was 0.1195 before and 0.0645 after correction.
The Ratio of minimum to maximum transmission is 0.2866.
The \l/2 correction factor is Not present.
;
_exptl_crystal_colour yellow
_exptl_crystal_colour_primary yellow
_exptl_crystal_density_diffrn 2.774
_exptl_crystal_description block
_exptl_crystal_F_000 1044
_refine_diff_density_max 1.805
_refine_diff_density_min -2.131
_refine_diff_density_rms 0.327
_refine_ls_extinction_method none
_refine_ls_goodness_of_fit_ref 1.200
_refine_ls_hydrogen_treatment constr
_refine_ls_matrix_type full
_refine_ls_number_parameters 50
_refine_ls_number_reflns 545
_refine_ls_number_restraints 18
_refine_ls_restrained_S_all 1.181
_refine_ls_R_factor_all 0.0789
_refine_ls_R_factor_gt 0.0740
_refine_ls_shift/su_max 0.006
_refine_ls_shift/su_mean 0.001
_refine_ls_structure_factor_coef Fsqd
_refine_ls_weighting_details 'w=1/[\s^2^(Fo^2^)+(0.1436P)^2^+15.3494P] where P=(Fo^2^+2Fc^2^)/3'
_refine_ls_weighting_scheme calc
_refine_ls_wR_factor_gt 0.2186
_refine_ls_wR_factor_ref 0.2258
_reflns_Friedel_coverage 0.000
_reflns_number_gt 492
_reflns_number_total 545
_reflns_threshold_expression 'I > 2\s(I)'
_cod_data_source_file d1cc05705g2.cif
_cod_data_source_block mo_h005_0ma_a
_cod_original_cell_volume 1398.33(14)
_cod_database_code 7129390
_shelx_shelxl_version_number 2017/1
_shelx_space_group_comment
;
The symmetry employed for this shelxl refinement is uniquely defined
by the following loop, which should always be used as a source of
symmetry information in preference to the above space-group names.
They are only intended as comments.
;
_olex2_refinement_description
;
1. Fixed Uiso
 At 1.2 times of:
  All C(H) groups, All C(H,H) groups, All N(H,H) groups, All N(H,H,H) groups
 At 1.5 times of:
  All C(H,H,H) groups
2. Restrained distances
 N1-C8 = C8-C6 = C6-C10
 1.5 with sigma of 0.02
 N1-C6
 2.5 with sigma of 0.02
 C8-C10
 2.5 with sigma of 0.02
 C2-N5
 1.5 with sigma of 0.02
 N5-C16
 1.5 with sigma of 0.02
 C2-C16
 2.5 with sigma of 0.02
 C42-C10
 2.5 with sigma of 0.02
 C6-C42
 1.5 with sigma of 0.02
 C42-C8
 2.5 with sigma of 0.02
 C2-Br00
 3.5 with sigma of 0.02
3. Uiso/Uaniso restraints and constraints
C6 \\sim C8 \\sim C10 \\sim C2 \\sim C16 \\sim C42 \\sim N1 \\sim N5: within 2A
with sigma of 0.01 and sigma for terminal atoms of 0.02
: with sigma of 0.01 and sigma for terminal atoms of 0.02
4. Others
 Fixed Sof: N1(0.125) H1A(0.125) H1B(0.125) H1C(0.125) C6(0.125) H6(0.125)
 C8(0.125) H8A(0.125) H8B(0.125) C10(0.125) H10A(0.125) H10B(0.125) H10C(0.125)
 C2(0.0625) H2A(0.0625) H2B(0.0625) H2C(0.0625) N5(0.0625) H5A(0.0625)
 H5B(0.0625) C16(0.0625) H16A(0.0625) H16B(0.0625) H16C(0.0625) C42(0.125)
 H42A(0.125) H42B(0.125) H42C(0.125)
5.a Ternary CH refined with riding coordinates:
 C6(H6)
5.b Secondary CH2 refined with riding coordinates:
 C8(H8A,H8B), N5(H5A,H5B)
5.c Idealised Me refined as rotating group:
 N1(H1A,H1B,H1C), C10(H10A,H10B,H10C), C2(H2A,H2B,H2C), C16(H16A,H16B,H16C),
 C42(H42A,H42B,H42C)
;
_olex2_submission_special_instructions 'No special instructions were received'

loop_
_space_group_symop_operation_xyz
'x, y, z'
'-y, x, z'
'y, -x, z'
'x, -y, -z'
'-x, y, -z'
'-x, -y, z'
'y, x, -z'
'-y, -x, -z'
'x+1/2, y+1/2, z+1/2'
'-y+1/2, x+1/2, z+1/2'
'y+1/2, -x+1/2, z+1/2'
'x+1/2, -y+1/2, -z+1/2'
'-x+1/2, y+1/2, -z+1/2'
'-x+1/2, -y+1/2, z+1/2'
'y+1/2, x+1/2, -z+1/2'
'-y+1/2, -x+1/2, -z+1/2'
'-x, -y, -z'
'y, -x, -z'
'-y, x, -z'
'-x, y, z'
'x, -y, z'
'x, y, -z'
'-y, -x, z'
'y, x, z'
'-x+1/2, -y+1/2, -z+1/2'
'y+1/2, -x+1/2, -z+1/2'
'-y+1/2, x+1/2, -z+1/2'
'-x+1/2, y+1/2, z+1/2'
'x+1/2, -y+1/2, z+1/2'
'x+1/2, y+1/2, -z+1/2'
'-y+1/2, -x+1/2, z+1/2'
'y+1/2, x+1/2, z+1/2'

loop_
_atom_site_label
_atom_site_type_symbol
_atom_site_fract_x
_atom_site_fract_y
_atom_site_fract_z
_atom_site_U_iso_or_equiv
_atom_site_adp_type
_atom_site_occupancy
_atom_site_site_symmetry_order
_atom_site_calc_flag
_atom_site_refinement_flags_posn
_atom_site_refinement_flags_adp
_atom_site_refinement_flags_occupancy
_atom_site_disorder_assembly
_atom_site_disorder_group
Pb01 Pb 0.500000 0.500000 0.41870(2) 0.05600(14) Uani 1 8 d S T P . .
Br00 Br 0.500000 0.000000 0.41511(6) 0.1402(10) Uani 1 4 d DS T P . .
Br1 Br 0.500000 0.500000 0.500000 0.1617(19) Uani 1 16 d S T P . .
Br2 Br 0.500000 0.500000 0.34657(7) 0.222(2) Uani 1 8 d S T P . .
N1 N 0.2155(12) 0.076(3) 0.3677(3) 0.115(8) Uiso 0.125 1 d D U . A -1
H1A H 0.270587 0.147395 0.349609 0.138 Uiso 0.125 1 calc GR . . A -1
H1B H 0.285733 -0.054107 0.370257 0.138 Uiso 0.125 1 calc GR . . A -1
H1C H 0.235504 0.158901 0.386395 0.138 Uiso 0.125 1 calc GR . . A -1
C6 C -0.0800(12) -0.0812(15) 0.32944(17) 0.111(3) Uiso 0.125 1 d D U . A -1
H6 H 0.027543 -0.204383 0.327956 0.133 Uiso 0.125 1 calc R . . A -1
C8 C -0.0295(12) 0.035(2) 0.36254(15) 0.105(4) Uiso 0.125 1 d D U . A -1
H8A H -0.085367 -0.055155 0.381338 0.127 Uiso 0.125 1 calc R . . A -1
H8B H -0.107725 0.176843 0.363025 0.127 Uiso 0.125 1 calc R . . A -1
C10 C -0.3062(11) -0.1892(16) 0.3290(3) 0.113(8) Uiso 0.125 1 d D U . A -1
H10A H -0.371195 -0.181219 0.351424 0.169 Uiso 0.125 1 calc GR . . A -1
H10B H -0.291474 -0.342910 0.322295 0.169 Uiso 0.125 1 calc GR . . A -1
H10C H -0.400592 -0.112704 0.312938 0.169 Uiso 0.125 1 calc GR . . A -1
C2 C 0.2369(16) -0.1898(12) 0.4896(2) 0.080(8) Uiso 0.0625 1 d D U . B -1
H2A H 0.277065 -0.257644 0.511012 0.120 Uiso 0.0625 1 calc GR . . B -1
H2B H 0.368968 -0.166551 0.476105 0.120 Uiso 0.0625 1 calc GR . . B -1
H2C H 0.136061 -0.286160 0.477461 0.120 Uiso 0.0625 1 calc GR . . B -1
N5 N 0.1255(18) 0.0304(16) 0.4962(3) 0.068(5) Uiso 0.0625 1 d D U . B -1
H5A H 0.047317 0.021249 0.515549 0.081 Uiso 0.0625 1 calc R . . B -1
H5B H 0.229869 0.134681 0.499075 0.081 Uiso 0.0625 1 calc R . . B -1
C16 C -0.0275(17) 0.1006(19) 0.4678(3) 0.053(7) Uiso 0.0625 1 d D U . B -1
H16A H 0.047650 0.083120 0.446208 0.080 Uiso 0.0625 1 calc GR . . B -1
H16B H -0.068596 0.254409 0.470812 0.080 Uiso 0.0625 1 calc GR . . B -1
H16C H -0.159336 0.009308 0.468063 0.080 Uiso 0.0625 1 calc GR . . B -1
C42 C -0.037(2) 0.0612(17) 0.29852(16) 0.127(7) Uiso 0.125 1 d D U . A -1
H42A H -0.015464 0.213470 0.305515 0.191 Uiso 0.125 1 calc GR . . A -1
H42B H -0.162902 0.052532 0.283312 0.191 Uiso 0.125 1 calc GR . . A -1
H42C H 0.094305 0.008792 0.286942 0.191 Uiso 0.125 1 calc GR . . A -1

loop_
_atom_site_aniso_label
_atom_site_aniso_U_11
_atom_site_aniso_U_22
_atom_site_aniso_U_33
_atom_site_aniso_U_23
_atom_site_aniso_U_13
_atom_site_aniso_U_12
Pb01 0.04032(13) 0.04032(13) 0.0874(3) 0.000 0.000 0.000
Br00 0.1067(12) 0.0376(6) 0.276(3) 0.000 0.000 0.000
Br1 0.204(3) 0.204(3) 0.0774(17) 0.000 0.000 0.000
Br2 0.298(3) 0.298(3) 0.0704(13) 0.000 0.000 0.000

loop_
_atom_type_symbol
_atom_type_description
_atom_type_scat_dispersion_real
_atom_type_scat_dispersion_imag
_atom_type_scat_source
C C 0.0033 0.0016 'International Tables Vol C Tables 4.2.6.8 and 6.1.1.4'
H H 0.0000 0.0000 'International Tables Vol C Tables 4.2.6.8 and 6.1.1.4'
Br Br -0.2901 2.4595 'International Tables Vol C Tables 4.2.6.8 and 6.1.1.4'
N N 0.0061 0.0033 'International Tables Vol C Tables 4.2.6.8 and 6.1.1.4'
Pb Pb -3.3944 10.1111 'International Tables Vol C Tables 4.2.6.8 and 6.1.1.4'

loop_
_geom_angle_atom_site_label_1
_geom_angle_atom_site_label_2
_geom_angle_atom_site_label_3
_geom_angle
_geom_angle_site_symmetry_1
_geom_angle_site_symmetry_3
_geom_angle_publ_flag
Br00 Pb01 Br00 89.874(5) 2 . ?
Br00 Pb01 Br00 89.874(4) 2_655 1_565 ?
Br00 Pb01 Br00 174.63(9) . 1_565 ?
Br00 Pb01 Br00 174.63(9) 2 2_655 ?
Br00 Pb01 Br00 89.874(4) . 2_655 ?
Br00 Pb01 Br00 89.874(4) 2 1_565 ?
Br00 Pb01 Br1 92.69(5) . . ?
Br00 Pb01 Br1 92.69(5) 2_655 . ?
Br00 Pb01 Br1 92.69(5) 2 . ?
Br00 Pb01 Br1 92.69(5) 1_565 . ?
Br2 Pb01 Br00 87.31(5) . . ?
Br2 Pb01 Br00 87.31(5) . 2_655 ?
Br2 Pb01 Br00 87.31(5) . 2 ?
Br2 Pb01 Br00 87.31(5) . 1_565 ?
Br2 Pb01 Br1 180.0 . . ?
Pb01 Br00 Pb01 174.63(9) . 1_545 ?
Pb01 Br1 Pb01 180.0 17_666 . ?
C8 C6 C10 113.1(7) . . ?
C8 C6 C42 113.4(7) . . ?
C42 C6 C10 112.9(7) . . ?
C6 C8 N1 112.9(8) . . ?
C16 N5 C2 113.0(9) . . ?

loop_
_geom_bond_atom_site_label_1
_geom_bond_atom_site_label_2
_geom_bond_distance
_geom_bond_site_symmetry_2
_geom_bond_publ_flag
Pb01 Br00 2.99534(15) 2 ?
Pb01 Br00 2.99535(16) 2_655 ?
Pb01 Br00 2.99535(16) 1_565 ?
Pb01 Br00 2.99534(15) . ?
Pb01 Br1 3.1747(5) . ?
Pb01 Br2 2.817(3) . ?
N1 C8 1.500(10) . ?
C6 C8 1.498(9) . ?
C6 C10 1.500(9) . ?
C6 C42 1.500(10) . ?
C2 N5 1.499(11) . ?
N5 C16 1.499(12) . ?
